data_7708583
loop_
_publ_author_name
'Puzan, Agnieszka'
'Zychowicz, Mikolaj'
'Wang, Junhao'
'Zakrzewski, Jakub J.'
'Reczy\'nski, Mateusz'
'Ohkoshi, Shin-ichi'
'Chorazy, Szymon'

_publ_section_title
;
 Tunable magnetic anisotropy in luminescent cyanido-bridged {Dy2Pt3}
 molecules incorporating heteroligand PtIV linkers
;
_journal_name_full 'Dalton Transactions'
_journal_paper_doi 10.1039/D1DT03071J
_journal_year 2021
_chemical_formula_sum 'C36 H72 Br2 N6 Pt'
_chemical_formula_weight 943.90
_space_group_crystal_system monoclinic
_space_group_IT_number 15
_space_group_name_Hall '-C 2yc'
_space_group_name_H-M_alt 'C 1 2/c 1'
_atom_sites_solution_hydrogens geom
_audit_creation_method SHELXL-2014/7
_audit_update_record
;
2021-05-19 deposited with the CCDC.	2021-10-18 downloaded from the CCDC.
;
_cell_angle_alpha 90
_cell_angle_beta 114.148(2)
_cell_angle_gamma 90
_cell_formula_units_Z 12
_cell_length_a 48.000(3)
_cell_length_b 14.7404(9)
_cell_length_c 20.1060(11)
_cell_measurement_reflns_used 80328
_cell_measurement_temperature 100(2)
_cell_measurement_theta_max 26.460
_cell_measurement_theta_min 2.705
_cell_volume 12980.9(14)
_computing_cell_refinement 'Bruker SAINT'
_computing_data_collection 'Bruker APEX2'
_computing_data_reduction 'Bruker SAINT'
_computing_molecular_graphics 'Ortep for Windows (Farrugia, 2012)'
_computing_publication_material 'WinGX publication routines (Farrugia, 2012)'
_computing_structure_refinement 'SHELXL-2014/7 (Sheldrick, 2014)'
_computing_structure_solution 'SHELXS-97 (Sheldrick 2008)'
_diffrn_ambient_temperature 100(2)
_diffrn_measured_fraction_theta_full 0.994
_diffrn_measured_fraction_theta_max 0.988
_diffrn_measurement_device_type 'Bruker APEX-II CCD'
_diffrn_measurement_method '\f and \w scans'
_diffrn_radiation_type MoK\a
_diffrn_radiation_wavelength 0.71073
_diffrn_reflns_av_R_equivalents 0.0682
_diffrn_reflns_av_unetI/netI 0.0494
_diffrn_reflns_Laue_measured_fraction_full 0.994
_diffrn_reflns_Laue_measured_fraction_max 0.988
_diffrn_reflns_limit_h_max 60
_diffrn_reflns_limit_h_min -60
_diffrn_reflns_limit_k_max 18
_diffrn_reflns_limit_k_min -18
_diffrn_reflns_limit_l_max 25
_diffrn_reflns_limit_l_min -25
_diffrn_reflns_number 80328
_diffrn_reflns_point_group_measured_fraction_full 0.994
_diffrn_reflns_point_group_measured_fraction_max 0.988
_diffrn_reflns_theta_full 25.242
_diffrn_reflns_theta_max 26.460
_diffrn_reflns_theta_min 2.705
_exptl_absorpt_coefficient_mu 5.119
_exptl_absorpt_correction_T_max 0.7454
_exptl_absorpt_correction_T_min 0.5644
_exptl_absorpt_correction_type multi-scan
_exptl_absorpt_process_details SADABS-2016/2
_exptl_crystal_colour yellow
_exptl_crystal_density_diffrn 1.449
_exptl_crystal_description plate
_exptl_crystal_F_000 5736
_exptl_crystal_size_max 0.180
_exptl_crystal_size_mid 0.150
_exptl_crystal_size_min 0.040
_refine_diff_density_max 1.322
_refine_diff_density_min -1.228
_refine_diff_density_rms 0.123
_refine_ls_extinction_method none
_refine_ls_goodness_of_fit_ref 1.043
_refine_ls_hydrogen_treatment constr
_refine_ls_matrix_type full
_refine_ls_number_parameters 668
_refine_ls_number_reflns 13245
_refine_ls_number_restraints 32
_refine_ls_restrained_S_all 1.044
_refine_ls_R_factor_all 0.0552
_refine_ls_R_factor_gt 0.0356
_refine_ls_shift/su_max 0.002
_refine_ls_shift/su_mean 0.000
_refine_ls_structure_factor_coef Fsqd
_refine_ls_weighting_details 'w=1/[\s^2^(Fo^2^)+(0.0149P)^2^+57.9412P] where P=(Fo^2^+2Fc^2^)/3'
_refine_ls_weighting_scheme calc
_refine_ls_wR_factor_gt 0.0622
_refine_ls_wR_factor_ref 0.0667
_reflns_Friedel_coverage 0.000
_reflns_number_gt 10498
_reflns_number_total 13245
_reflns_threshold_expression 'I > 2\s(I)'
_cod_data_source_file d1dt03071j2.cif
_cod_data_source_block shelx
_cod_original_cell_volume 12981.0(13)
_cod_original_sg_symbol_H-M 'C 2/c'
_cod_database_code 7708583
_shelx_shelxl_version_number 2014/7
_shelx_space_group_comment
;
The symmetry employed for this shelxl refinement is uniquely defined
by the following loop, which should always be used as a source of
symmetry information in preference to the above space-group names.
They are only intended as comments.
;
_shelx_estimated_absorpt_t_min 0.459
_shelx_estimated_absorpt_t_max 0.821

loop_
_space_group_symop_operation_xyz
'x, y, z'
'-x, y, -z+1/2'
'x+1/2, y+1/2, z'
'-x+1/2, y+1/2, -z+1/2'
'-x, -y, -z'
'x, -y, z-1/2'
'-x+1/2, -y+1/2, -z'
'x+1/2, -y+1/2, z-1/2'

loop_
_atom_site_label
_atom_site_type_symbol
_atom_site_fract_x
_atom_site_fract_y
_atom_site_fract_z
_atom_site_U_iso_or_equiv
_atom_site_adp_type
_atom_site_occupancy
_atom_site_site_symmetry_order
_atom_site_calc_flag
_atom_site_refinement_flags_posn
_atom_site_refinement_flags_adp
_atom_site_refinement_flags_occupancy
_atom_site_disorder_assembly
_atom_site_disorder_group
Pt2 Pt 0.5000 0.11416(2) 0.2500 0.01415(6) Uani 1 2 d S T P . .
Pt1 Pt 0.66915(2) 0.35733(2) 0.75064(2) 0.01500(5) Uani 1 1 d D . . . .
Br3 Br 0.55296(2) 0.11655(3) 0.34363(3) 0.02633(11) Uani 1 1 d . . . . .
N1C N 0.75497(8) 0.0739(2) 0.8414(2) 0.0205(8) Uani 1 1 d . . . . .
N7 N 0.47681(8) 0.1113(2) 0.3759(2) 0.0223(8) Uani 1 1 d . . . . .
N3C N 0.60139(8) 0.5893(2) 0.8542(2) 0.0197(8) Uani 1 1 d . . . . .
N2C N 0.54596(8) 0.1687(2) 0.58789(19) 0.0195(8) Uani 1 1 d . . . . .
C6 C 0.5000 -0.0260(5) 0.2500 0.0182(14) Uani 1 2 d S T P . .
N6 N 0.5000 -0.0981(4) 0.2500 0.0296(13) Uani 1 2 d S T P . .
N5 N 0.5000 0.3247(5) 0.2500 0.0332(14) Uani 1 2 d S T P . .
C1 C 0.71558(10) 0.3530(3) 0.7894(2) 0.0157(9) Uani 1 1 d . . . . .
C5 C 0.5000 0.2556(5) 0.2500 0.0176(14) Uani 1 2 d S T P . .
C2 C 0.62335(11) 0.3657(3) 0.7126(2) 0.0179(9) Uani 1 1 d . . . . .
N2 N 0.59784(9) 0.3724(2) 0.6924(2) 0.0264(9) Uani 1 1 d . . . . .
C7 C 0.48487(9) 0.1131(3) 0.3297(3) 0.0206(10) Uani 1 1 d . . . . .
C26 C 0.51682(9) 0.1115(3) 0.5624(2) 0.0196(9) Uani 1 1 d . . . . .
H26A H 0.5098 0.1002 0.5094 0.024 Uiso 1 1 calc R U . . .
H26B H 0.5219 0.0520 0.5873 0.024 Uiso 1 1 calc R U . . .
N1 N 0.74091(9) 0.3507(2) 0.8099(2) 0.0252(9) Uani 1 1 d . . . . .
C30 C 0.56251(10) 0.1640(3) 0.6706(2) 0.0227(10) Uani 1 1 d . . . . .
H30A H 0.5768 0.2159 0.6870 0.027 Uiso 1 1 calc R U . . .
H30B H 0.5472 0.1724 0.6913 0.027 Uiso 1 1 calc R U . . .
C27 C 0.49072(10) 0.1531(3) 0.5758(2) 0.0227(10) Uani 1 1 d . . . . .
H27A H 0.4843 0.2105 0.5482 0.027 Uiso 1 1 calc R U . . .
H27B H 0.4976 0.1671 0.6283 0.027 Uiso 1 1 calc R U . . .
C31 C 0.58044(11) 0.0779(3) 0.7033(3) 0.0251(11) Uani 1 1 d . . . . .
H31A H 0.5666 0.0248 0.6896 0.030 Uiso 1 1 calc R U . . .
H31B H 0.5963 0.0684 0.6846 0.030 Uiso 1 1 calc R U . . .
C50 C 0.63535(9) 0.5735(3) 0.8788(3) 0.0216(10) Uani 1 1 d . . . . .
H50A H 0.6411 0.5204 0.9118 0.026 Uiso 1 1 calc R U . . .
H50B H 0.6391 0.5574 0.8355 0.026 Uiso 1 1 calc R U . . .
C18 C 0.74214(10) 0.1251(3) 0.7691(2) 0.0208(10) Uani 1 1 d . . . . .
H18A H 0.7197 0.1169 0.7468 0.025 Uiso 1 1 calc R U . . .
H18B H 0.7462 0.1905 0.7795 0.025 Uiso 1 1 calc R U . . .
C14 C 0.74029(10) 0.1170(3) 0.8874(2) 0.0235(10) Uani 1 1 d . . . . .
H14A H 0.7178 0.1124 0.8606 0.028 Uiso 1 1 calc R U . . .
H14B H 0.7456 0.1823 0.8929 0.028 Uiso 1 1 calc R U . . .
C34 C 0.56504(10) 0.1311(3) 0.5504(2) 0.0218(10) Uani 1 1 d . . . . .
H34A H 0.5531 0.1350 0.4970 0.026 Uiso 1 1 calc R U . . .
H34B H 0.5690 0.0661 0.5631 0.026 Uiso 1 1 calc R U . . .
C38 C 0.53826(10) 0.2676(3) 0.5687(2) 0.0217(10) Uani 1 1 d . . . . .
H38A H 0.5262 0.2898 0.5953 0.026 Uiso 1 1 calc R U . . .
H38B H 0.5575 0.3026 0.5862 0.026 Uiso 1 1 calc R U . . .
C22 C 0.78950(10) 0.0816(3) 0.8777(3) 0.0258(11) Uani 1 1 d . . . . .
H22A H 0.7970 0.0422 0.9214 0.031 Uiso 1 1 calc R U . . .
H22B H 0.7978 0.0572 0.8437 0.031 Uiso 1 1 calc R U . . .
C46 C 0.58580(10) 0.5067(3) 0.8088(3) 0.0238(10) Uani 1 1 d . . . . .
H46A H 0.5948 0.4515 0.8375 0.029 Uiso 1 1 calc R U . . .
H46B H 0.5902 0.5054 0.7649 0.029 Uiso 1 1 calc R U . . .
C54 C 0.59147(10) 0.6759(3) 0.8096(3) 0.0240(11) Uani 1 1 d . . . . .
H54A H 0.5693 0.6844 0.7957 0.029 Uiso 1 1 calc R U . . .
H54B H 0.6022 0.7276 0.8411 0.029 Uiso 1 1 calc R U . . .
C39 C 0.52052(10) 0.2871(3) 0.4884(2) 0.0228(10) Uani 1 1 d . . . . .
H39A H 0.5056 0.2380 0.4658 0.027 Uiso 1 1 calc R U . . .
H39B H 0.5347 0.2893 0.4639 0.027 Uiso 1 1 calc R U . . .
C42 C 0.59343(10) 0.6006(3) 0.9188(2) 0.0226(10) Uani 1 1 d . . . . .
H42A H 0.5715 0.6158 0.9005 0.027 Uiso 1 1 calc R U . . .
H42B H 0.6050 0.6530 0.9477 0.027 Uiso 1 1 calc R U . . .
C28 C 0.46359(10) 0.0878(3) 0.5521(2) 0.0221(10) Uani 1 1 d . . . . .
H28A H 0.4568 0.0738 0.4996 0.026 Uiso 1 1 calc R U . . .
H28B H 0.4700 0.0304 0.5797 0.026 Uiso 1 1 calc R U . . .
C56 C 0.59260(12) 0.7770(3) 0.7127(3) 0.0335(12) Uani 1 1 d . . . . .
H56A H 0.5731 0.8002 0.7116 0.040 Uiso 1 1 calc R U . . .
H56B H 0.6092 0.8153 0.7469 0.040 Uiso 1 1 calc R U . . .
C19 C 0.75434(11) 0.0978(3) 0.7142(3) 0.0315(12) Uani 1 1 d . . . . .
H19A H 0.7540 0.0309 0.7098 0.038 Uiso 1 1 calc R U . . .
H19B H 0.7758 0.1181 0.7310 0.038 Uiso 1 1 calc R U . . .
C47 C 0.55135(10) 0.5033(3) 0.7848(3) 0.0249(11) Uani 1 1 d . . . . .
H47A H 0.5417 0.5546 0.7516 0.030 Uiso 1 1 calc R U . . .
H47B H 0.5465 0.5091 0.8279 0.030 Uiso 1 1 calc R U . . .
C10 C 0.74759(11) -0.0265(3) 0.8294(3) 0.0247(11) Uani 1 1 d . . . . .
H10A H 0.7576 -0.0510 0.7988 0.030 Uiso 1 1 calc R U . . .
H10B H 0.7568 -0.0574 0.8772 0.030 Uiso 1 1 calc R U . . .
C51 C 0.65616(10) 0.6508(3) 0.9172(3) 0.0252(10) Uani 1 1 d . . . . .
H51A H 0.6516 0.6718 0.9584 0.030 Uiso 1 1 calc R U . . .
H51B H 0.6528 0.7022 0.8830 0.030 Uiso 1 1 calc R U . . .
C11 C 0.71434(11) -0.0506(3) 0.7944(3) 0.0344(13) Uani 1 1 d . . . . .
H11A H 0.7052 -0.0255 0.7443 0.041 Uiso 1 1 calc R U . . .
H11B H 0.7037 -0.0230 0.8224 0.041 Uiso 1 1 calc R U . . .
C35 C 0.59550(10) 0.1787(3) 0.5694(3) 0.0244(10) Uani 1 1 d . . . . .
H35A H 0.6066 0.1825 0.6230 0.029 Uiso 1 1 calc R U . . .
H35B H 0.5918 0.2412 0.5497 0.029 Uiso 1 1 calc R U . . .
C32 C 0.59505(12) 0.0881(3) 0.7851(3) 0.0327(12) Uani 1 1 d . . . . .
H32A H 0.5788 0.0894 0.8036 0.039 Uiso 1 1 calc R U . . .
H32B H 0.6060 0.1468 0.7976 0.039 Uiso 1 1 calc R U . . .
C36 C 0.61509(11) 0.1273(3) 0.5376(3) 0.0302(12) Uani 1 1 d . . . . .
H36A H 0.6029 0.1182 0.4848 0.036 Uiso 1 1 calc R U . . .
H36B H 0.6329 0.1653 0.5433 0.036 Uiso 1 1 calc R U . . .
C43 C 0.59952(11) 0.5202(3) 0.9691(3) 0.0256(11) Uani 1 1 d . . . . .
H43A H 0.6218 0.5135 0.9977 0.031 Uiso 1 1 calc R U . . .
H43B H 0.5919 0.4643 0.9400 0.031 Uiso 1 1 calc R U . . .
C55 C 0.59720(10) 0.6799(3) 0.7410(2) 0.0237(10) Uani 1 1 d . . . . .
H55A H 0.5829 0.6389 0.7036 0.028 Uiso 1 1 calc R U . . .
H55B H 0.6183 0.6599 0.7518 0.028 Uiso 1 1 calc R U . . .
C33 C 0.61739(11) 0.0118(3) 0.8231(3) 0.0372(13) Uani 1 1 d . . . . .
H33A H 0.6261 0.0218 0.8759 0.056 Uiso 1 1 calc R U . . .
H33B H 0.6066 -0.0464 0.8120 0.056 Uiso 1 1 calc R U . . .
H33C H 0.6338 0.0110 0.8060 0.056 Uiso 1 1 calc R U . . .
C23 C 0.80259(10) 0.1750(3) 0.9008(3) 0.0286(11) Uani 1 1 d . . . . .
H23A H 0.7959 0.1992 0.9378 0.034 Uiso 1 1 calc R U . . .
H23B H 0.7951 0.2163 0.8583 0.034 Uiso 1 1 calc R U . . .
C52 C 0.68965(10) 0.6191(3) 0.9456(3) 0.0299(11) Uani 1 1 d . . . . .
H52A H 0.6927 0.5674 0.9793 0.036 Uiso 1 1 calc R U . . .
H52B H 0.6938 0.5974 0.9040 0.036 Uiso 1 1 calc R U . . .
C48 C 0.53855(11) 0.4135(3) 0.7457(3) 0.0345(12) Uani 1 1 d . . . . .
H48A H 0.5161 0.4193 0.7190 0.041 Uiso 1 1 calc R U . . .
H48B H 0.5472 0.4023 0.7093 0.041 Uiso 1 1 calc R U . . .
C41 C 0.48850(12) 0.4054(3) 0.3989(3) 0.0354(12) Uani 1 1 d . . . . .
H41A H 0.4781 0.4637 0.3949 0.053 Uiso 1 1 calc R U . . .
H41B H 0.5039 0.4114 0.3789 0.053 Uiso 1 1 calc R U . . .
H41C H 0.4736 0.3591 0.3714 0.053 Uiso 1 1 calc R U . . .
C40 C 0.50385(10) 0.3776(3) 0.4784(3) 0.0256(11) Uani 1 1 d . . . . .
H40A H 0.4882 0.3729 0.4986 0.031 Uiso 1 1 calc R U . . .
H40B H 0.5186 0.4251 0.5061 0.031 Uiso 1 1 calc R U . . .
C29 C 0.43742(11) 0.1279(3) 0.5650(3) 0.0326(12) Uani 1 1 d . . . . .
H29A H 0.4204 0.0847 0.5493 0.049 Uiso 1 1 calc R U . . .
H29B H 0.4440 0.1409 0.6171 0.049 Uiso 1 1 calc R U . . .
H29C H 0.4308 0.1842 0.5371 0.049 Uiso 1 1 calc R U . . .
C15 C 0.74913(11) 0.0767(4) 0.9625(3) 0.0348(12) Uani 1 1 d . . . . .
H15A H 0.7708 0.0904 0.9931 0.042 Uiso 1 1 calc R U . . .
H15B H 0.7467 0.0100 0.9586 0.042 Uiso 1 1 calc R U . . .
C12 C 0.70989(12) -0.1529(3) 0.7913(3) 0.0354(13) Uani 1 1 d . . . . .
H12A H 0.7198 -0.1797 0.7612 0.043 Uiso 1 1 calc R U . . .
H12B H 0.7202 -0.1780 0.8412 0.043 Uiso 1 1 calc R U . . .
C44 C 0.58401(11) 0.5321(3) 1.0204(3) 0.0287(11) Uani 1 1 d . . . . .
H44A H 0.5921 0.5874 1.0499 0.034 Uiso 1 1 calc R U . . .
H44B H 0.5619 0.5412 0.9913 0.034 Uiso 1 1 calc R U . . .
C20 C 0.73535(11) 0.1396(3) 0.6399(3) 0.0326(12) Uani 1 1 d . . . . .
H20A H 0.7339 0.2058 0.6459 0.039 Uiso 1 1 calc R U . . .
H20B H 0.7461 0.1301 0.6076 0.039 Uiso 1 1 calc R U . . .
C49 C 0.54542(13) 0.3324(4) 0.7962(3) 0.0465(15) Uani 1 1 d . . . . .
H49A H 0.5366 0.2776 0.7677 0.070 Uiso 1 1 calc R U . . .
H49B H 0.5676 0.3250 0.8220 0.070 Uiso 1 1 calc R U . . .
H49C H 0.5365 0.3420 0.8317 0.070 Uiso 1 1 calc R U . . .
C37 C 0.62637(12) 0.0360(3) 0.5727(3) 0.0404(14) Uani 1 1 d . . . . .
H37A H 0.6386 0.0073 0.5498 0.061 Uiso 1 1 calc R U . . .
H37B H 0.6389 0.0443 0.6248 0.061 Uiso 1 1 calc R U . . .
H37C H 0.6089 -0.0028 0.5662 0.061 Uiso 1 1 calc R U . . .
C57 C 0.59217(13) 0.7856(4) 0.6373(3) 0.0426(14) Uani 1 1 d . . . . .
H57A H 0.5891 0.8493 0.6221 0.064 Uiso 1 1 calc R U . . .
H57B H 0.6116 0.7641 0.6381 0.064 Uiso 1 1 calc R U . . .
H57C H 0.5754 0.7490 0.6028 0.064 Uiso 1 1 calc R U . . .
C16 C 0.72923(13) 0.1155(4) 0.9982(3) 0.0433(14) Uani 1 1 d . . . . .
H16A H 0.7379 0.0972 1.0501 0.052 Uiso 1 1 calc R U . . .
H16B H 0.7299 0.1826 0.9965 0.052 Uiso 1 1 calc R U . . .
C24 C 0.83729(11) 0.1710(4) 0.9325(3) 0.0380(13) Uani 1 1 d . . . . .
H24A H 0.8443 0.1228 0.9701 0.046 Uiso 1 1 calc R U . . .
H24B H 0.8437 0.1535 0.8933 0.046 Uiso 1 1 calc R U . . .
C53 C 0.71195(12) 0.6923(4) 0.9845(3) 0.0420(14) Uani 1 1 d . . . . .
H53A H 0.7328 0.6685 1.0013 0.063 Uiso 1 1 calc R U . . .
H53B H 0.7094 0.7432 0.9511 0.063 Uiso 1 1 calc R U . . .
H53C H 0.7083 0.7132 1.0264 0.063 Uiso 1 1 calc R U . . .
C21 C 0.70358(13) 0.1010(4) 0.6035(3) 0.0469(15) Uani 1 1 d . . . . .
H21A H 0.6927 0.1307 0.5562 0.070 Uiso 1 1 calc R U . . .
H21B H 0.7048 0.0356 0.5960 0.070 Uiso 1 1 calc R U . . .
H21C H 0.6926 0.1115 0.6344 0.070 Uiso 1 1 calc R U . . .
C17 C 0.69657(13) 0.0856(4) 0.9632(3) 0.0501(16) Uani 1 1 d . . . . .
H17A H 0.6852 0.1131 0.9889 0.075 Uiso 1 1 calc R U . . .
H17B H 0.6876 0.1049 0.9121 0.075 Uiso 1 1 calc R U . . .
H17C H 0.6956 0.0194 0.9658 0.075 Uiso 1 1 calc R U . . .
C25 C 0.85297(13) 0.2579(4) 0.9661(3) 0.0504(16) Uani 1 1 d . . . . .
H25A H 0.8751 0.2495 0.9851 0.076 Uiso 1 1 calc R U . . .
H25B H 0.8467 0.3059 0.9291 0.076 Uiso 1 1 calc R U . . .
H25C H 0.8473 0.2751 1.0060 0.076 Uiso 1 1 calc R U . . .
C45 C 0.58835(13) 0.4529(3) 1.0707(3) 0.0397(14) Uani 1 1 d . . . . .
H45A H 0.5778 0.4649 1.1024 0.060 Uiso 1 1 calc R U . . .
H45B H 0.5799 0.3981 1.0420 0.060 Uiso 1 1 calc R U . . .
H45C H 0.6102 0.4443 1.1006 0.060 Uiso 1 1 calc R U . . .
C13 C 0.67664(14) -0.1805(4) 0.7600(4) 0.0564(18) Uani 1 1 d . . . . .
H13A H 0.6751 -0.2469 0.7594 0.085 Uiso 1 1 calc R U . . .
H13B H 0.6668 -0.1555 0.7902 0.085 Uiso 1 1 calc R U . . .
H13C H 0.6664 -0.1572 0.7102 0.085 Uiso 1 1 calc R U . . .
Br1 Br 0.67291(2) 0.35124(4) 0.87713(4) 0.0237(2) Uani 0.829(2) 1 d D . P A 1
Br2 Br 0.66650(2) 0.35672(5) 0.62487(5) 0.02301(19) Uani 0.829(2) 1 d D . P A 1
C3 C 0.6662(7) 0.2205(11) 0.7464(14) 0.021(4) Uani 0.829(2) 1 d D . P A 1
N3 N 0.66559(12) 0.1401(4) 0.7477(3) 0.0272(13) Uani 0.829(2) 1 d . . P A 1
C4 C 0.6704(3) 0.4929(6) 0.7534(7) 0.019(2) Uani 0.829(2) 1 d D . P A 1
N4 N 0.6691(3) 0.5716(5) 0.7496(6) 0.033(2) Uani 0.829(2) 1 d . . P A 1
Br1A Br 0.6638(4) 0.1957(7) 0.7514(8) 0.031(2) Uani 0.171(2) 1 d D . P A 2
Br2A Br 0.66893(14) 0.5313(3) 0.7460(3) 0.0264(16) Uani 0.171(2) 1 d D . P A 2
C3A C 0.6702(9) 0.371(2) 0.8491(14) 0.032(11) Uani 0.171(2) 1 d D U P A 2
N3A N 0.6718(6) 0.3714(18) 0.9138(17) 0.035(7) Uani 0.171(2) 1 d . U P A 2
C4A C 0.6650(16) 0.368(5) 0.6483(18) 0.09(3) Uani 0.171(2) 1 d D U P A 2
N4A N 0.6623(8) 0.365(2) 0.588(2) 0.050(10) Uani 0.171(2) 1 d . U P A 2

loop_
_atom_site_aniso_label
_atom_site_aniso_U_11
_atom_site_aniso_U_22
_atom_site_aniso_U_33
_atom_site_aniso_U_23
_atom_site_aniso_U_13
_atom_site_aniso_U_12
Pt2 0.01617(12) 0.01349(11) 0.01357(13) 0.000 0.00689(10) 0.000
Pt1 0.01417(9) 0.01454(8) 0.01680(9) -0.00235(7) 0.00684(7) -0.00176(7)
Br3 0.0227(2) 0.0312(2) 0.0233(3) 0.00173(19) 0.0077(2) -0.0035(2)
N1C 0.018(2) 0.0192(18) 0.024(2) -0.0006(15) 0.0079(17) 0.0043(16)
N7 0.022(2) 0.0240(19) 0.021(2) -0.0017(16) 0.0091(18) -0.0053(17)
N3C 0.0166(19) 0.0187(18) 0.023(2) -0.0037(15) 0.0075(17) 0.0043(16)
N2C 0.020(2) 0.0215(18) 0.016(2) -0.0021(15) 0.0064(17) -0.0048(16)
C6 0.015(3) 0.031(4) 0.007(3) 0.000 0.003(3) 0.000
N6 0.033(3) 0.042(4) 0.008(3) 0.000 0.002(3) 0.000
N5 0.033(4) 0.046(4) 0.029(4) 0.000 0.022(3) 0.000
C1 0.027(3) 0.0125(18) 0.013(2) -0.0008(17) 0.014(2) 0.000(2)
C5 0.010(3) 0.031(4) 0.016(4) 0.000 0.011(3) 0.000
C2 0.030(3) 0.014(2) 0.017(2) -0.0034(17) 0.018(2) -0.003(2)
N2 0.025(2) 0.029(2) 0.025(2) -0.0107(17) 0.0104(19) -0.0077(19)
C7 0.015(2) 0.018(2) 0.023(3) -0.0014(19) 0.002(2) -0.0025(19)
C26 0.023(2) 0.021(2) 0.014(2) -0.0041(18) 0.0066(19) -0.006(2)
N1 0.024(2) 0.0191(19) 0.029(2) 0.0002(17) 0.0076(19) -0.0013(18)
C30 0.023(2) 0.025(2) 0.018(3) -0.0068(19) 0.008(2) -0.004(2)
C27 0.024(2) 0.024(2) 0.020(3) -0.0027(19) 0.008(2) -0.004(2)
C31 0.024(3) 0.024(2) 0.027(3) -0.0008(19) 0.009(2) -0.003(2)
C50 0.016(2) 0.025(2) 0.023(3) -0.0002(19) 0.007(2) 0.0074(19)
C18 0.019(2) 0.017(2) 0.024(3) 0.0049(18) 0.006(2) 0.0053(19)
C14 0.016(2) 0.027(2) 0.027(3) -0.007(2) 0.008(2) 0.002(2)
C34 0.025(2) 0.021(2) 0.020(3) -0.0062(18) 0.011(2) -0.004(2)
C38 0.021(2) 0.017(2) 0.027(3) -0.0039(18) 0.010(2) -0.0027(19)
C22 0.017(2) 0.030(2) 0.027(3) 0.001(2) 0.005(2) 0.007(2)
C46 0.021(2) 0.023(2) 0.027(3) -0.009(2) 0.010(2) 0.002(2)
C54 0.022(2) 0.022(2) 0.027(3) -0.001(2) 0.008(2) 0.008(2)
C39 0.023(2) 0.022(2) 0.025(3) -0.0023(19) 0.011(2) -0.004(2)
C42 0.023(2) 0.025(2) 0.020(3) -0.0045(19) 0.009(2) 0.003(2)
C28 0.021(2) 0.022(2) 0.022(3) 0.0013(19) 0.008(2) -0.004(2)
C56 0.039(3) 0.032(3) 0.034(3) 0.007(2) 0.019(3) 0.010(2)
C19 0.032(3) 0.032(3) 0.034(3) 0.009(2) 0.017(2) 0.009(2)
C47 0.018(2) 0.031(2) 0.026(3) -0.006(2) 0.009(2) 0.001(2)
C10 0.030(3) 0.016(2) 0.029(3) 0.0014(19) 0.012(2) 0.005(2)
C51 0.020(2) 0.026(2) 0.025(3) -0.001(2) 0.005(2) -0.001(2)
C11 0.029(3) 0.023(2) 0.046(4) -0.004(2) 0.011(3) 0.000(2)
C35 0.022(2) 0.026(2) 0.024(3) -0.004(2) 0.008(2) -0.007(2)
C32 0.036(3) 0.041(3) 0.022(3) 0.002(2) 0.012(2) 0.001(2)
C36 0.022(2) 0.042(3) 0.028(3) -0.008(2) 0.011(2) -0.008(2)
C43 0.026(3) 0.024(2) 0.024(3) -0.0017(19) 0.007(2) 0.005(2)
C55 0.019(2) 0.028(2) 0.021(3) 0.000(2) 0.004(2) 0.007(2)
C33 0.029(3) 0.045(3) 0.032(3) 0.005(2) 0.006(2) -0.005(3)
C23 0.020(2) 0.035(3) 0.030(3) -0.002(2) 0.009(2) 0.004(2)
C52 0.019(2) 0.036(3) 0.028(3) -0.005(2) 0.003(2) -0.003(2)
C48 0.022(3) 0.052(3) 0.033(3) -0.012(3) 0.015(2) -0.007(2)
C41 0.034(3) 0.036(3) 0.034(3) 0.004(2) 0.011(3) 0.010(2)
C40 0.025(2) 0.026(2) 0.027(3) 0.000(2) 0.012(2) -0.002(2)
C29 0.025(3) 0.042(3) 0.029(3) 0.001(2) 0.010(2) -0.006(2)
C15 0.023(3) 0.055(3) 0.023(3) -0.003(2) 0.006(2) 0.002(2)
C12 0.038(3) 0.022(2) 0.053(4) -0.009(2) 0.025(3) -0.003(2)
C44 0.027(3) 0.034(3) 0.030(3) 0.002(2) 0.016(2) 0.004(2)
C20 0.029(3) 0.039(3) 0.027(3) 0.006(2) 0.009(2) 0.004(2)
C49 0.039(3) 0.040(3) 0.056(4) -0.006(3) 0.015(3) -0.004(3)
C37 0.026(3) 0.040(3) 0.053(4) -0.016(3) 0.014(3) -0.003(2)
C57 0.054(4) 0.045(3) 0.038(4) 0.008(3) 0.028(3) 0.009(3)
C16 0.054(4) 0.051(3) 0.029(3) -0.009(3) 0.020(3) -0.002(3)
C24 0.018(3) 0.052(3) 0.042(3) -0.013(3) 0.011(2) -0.003(3)
C53 0.031(3) 0.044(3) 0.044(4) -0.011(3) 0.008(3) -0.010(3)
C21 0.046(3) 0.061(4) 0.032(3) -0.009(3) 0.013(3) -0.010(3)
C17 0.046(4) 0.066(4) 0.049(4) 0.012(3) 0.031(3) 0.013(3)
C25 0.033(3) 0.067(4) 0.055(4) -0.020(3) 0.022(3) -0.012(3)
C45 0.044(3) 0.034(3) 0.048(4) 0.004(3) 0.025(3) -0.002(3)
C13 0.067(5) 0.022(3) 0.078(5) -0.006(3) 0.027(4) -0.010(3)
Br1 0.0284(4) 0.0240(3) 0.0199(5) -0.0004(3) 0.0110(3) 0.0018(3)
Br2 0.0230(3) 0.0273(3) 0.0196(5) -0.0024(3) 0.0096(4) -0.0010(3)
C3 0.023(8) 0.023(9) 0.014(5) 0.006(6) 0.004(4) 0.016(7)
N3 0.026(3) 0.014(3) 0.038(3) -0.004(2) 0.011(2) 0.004(3)
C4 0.009(3) 0.027(6) 0.020(4) 0.010(5) 0.006(3) 0.004(5)
N4 0.030(4) 0.017(5) 0.053(5) 0.009(5) 0.018(3) -0.001(5)
Br1A 0.027(2) 0.028(5) 0.039(4) 0.002(4) 0.013(2) 0.007(4)
Br2A 0.024(2) 0.026(5) 0.032(2) 0.012(4) 0.0145(17) 0.002(4)
C3A 0.029(13) 0.026(13) 0.038(14) 0.006(9) 0.009(9) 0.017(8)
N3A 0.044(10) 0.046(11) 0.030(10) -0.008(8) 0.030(8) 0.011(8)
C4A 0.08(3) 0.09(3) 0.09(3) -0.002(10) 0.036(14) 0.001(10)
N4A 0.059(17) 0.072(18) 0.025(15) 0.028(14) 0.021(14) 0.008(13)

loop_
_atom_type_symbol
_atom_type_description
_atom_type_scat_dispersion_real
_atom_type_scat_dispersion_imag
_atom_type_scat_source
C C 0.0033 0.0016 'International Tables Vol C Tables 4.2.6.8 and 6.1.1.4'
H H 0.0000 0.0000 'International Tables Vol C Tables 4.2.6.8 and 6.1.1.4'
Br Br -0.2901 2.4595 'International Tables Vol C Tables 4.2.6.8 and 6.1.1.4'
N N 0.0061 0.0033 'International Tables Vol C Tables 4.2.6.8 and 6.1.1.4'
Pt Pt -1.7033 8.3905 'International Tables Vol C Tables 4.2.6.8 and 6.1.1.4'

loop_
_geom_angle_atom_site_label_1
_geom_angle_atom_site_label_2
_geom_angle_atom_site_label_3
_geom_angle
_geom_angle_site_symmetry_1
_geom_angle_site_symmetry_3
_geom_angle_publ_flag
C7 Pt2 C7 179.1(2) 2_655 . ?
C7 Pt2 C6 89.55(12) 2_655 . ?
C7 Pt2 C6 89.55(12) . . ?
C7 Pt2 C5 90.45(12) 2_655 . ?
C7 Pt2 C5 90.45(12) . . ?
C6 Pt2 C5 180.0 . . ?
C7 Pt2 Br3 90.74(12) 2_655 . ?
C7 Pt2 Br3 89.27(12) . . ?
C6 Pt2 Br3 90.817(12) . . ?
C5 Pt2 Br3 89.183(12) . . ?
C7 Pt2 Br3 89.28(12) 2_655 2_655 ?
C7 Pt2 Br3 90.74(12) . 2_655 ?
C6 Pt2 Br3 90.817(12) . 2_655 ?
C5 Pt2 Br3 89.183(12) . 2_655 ?
Br3 Pt2 Br3 178.37(2) . 2_655 ?
C3A Pt1 C4A 169(2) . . ?
C3A Pt1 C2 87.1(12) . . ?
C4A Pt1 C2 88(2) . . ?
C4 Pt1 C2 88.1(4) . . ?
C4 Pt1 C3 178.0(9) . . ?
C2 Pt1 C3 89.9(9) . . ?
C3A Pt1 C1 92.6(12) . . ?
C4A Pt1 C1 92(2) . . ?
C4 Pt1 C1 90.2(4) . . ?
C2 Pt1 C1 178.28(16) . . ?
C3 Pt1 C1 91.8(9) . . ?
C3A Pt1 Br1A 93.2(12) . . ?
C4A Pt1 Br1A 97(2) . . ?
C2 Pt1 Br1A 87.7(4) . . ?
C1 Pt1 Br1A 94.0(4) . . ?
C4 Pt1 Br1 91.1(3) . . ?
C2 Pt1 Br1 90.11(12) . . ?
C3 Pt1 Br1 89.0(7) . . ?
C1 Pt1 Br1 89.84(11) . . ?
C4 Pt1 Br2 91.2(3) . . ?
C2 Pt1 Br2 91.16(12) . . ?
C3 Pt1 Br2 88.8(7) . . ?
C1 Pt1 Br2 88.96(11) . . ?
Br1 Pt1 Br2 177.45(2) . . ?
C3A Pt1 Br2A 86.0(11) . . ?
C4A Pt1 Br2A 83.7(19) . . ?
C2 Pt1 Br2A 86.43(17) . . ?
C1 Pt1 Br2A 91.86(17) . . ?
Br1A Pt1 Br2A 174.1(4) . . ?
C14 N1C C10 111.6(3) . . ?
C14 N1C C22 111.4(3) . . ?
C10 N1C C22 106.7(3) . . ?
C14 N1C C18 105.5(3) . . ?
C10 N1C C18 110.7(3) . . ?
C22 N1C C18 111.0(3) . . ?
C42 N3C C50 110.7(3) . . ?
C42 N3C C54 106.8(3) . . ?
C50 N3C C54 110.9(3) . . ?
C42 N3C C46 111.7(3) . . ?
C50 N3C C46 105.8(3) . . ?
C54 N3C C46 111.1(3) . . ?
C34 N2C C38 111.1(3) . . ?
C34 N2C C30 112.1(3) . . ?
C38 N2C C30 106.6(3) . . ?
C34 N2C C26 106.8(3) . . ?
C38 N2C C26 110.5(3) . . ?
C30 N2C C26 109.7(3) . . ?
N6 C6 Pt2 180.0 . . ?
N1 C1 Pt1 179.3(4) . . ?
N5 C5 Pt2 180.0 . . ?
N2 C2 Pt1 178.1(4) . . ?
N7 C7 Pt2 178.5(4) . . ?
C27 C26 N2C 115.3(3) . . ?
C31 C30 N2C 117.4(4) . . ?
C26 C27 C28 110.5(3) . . ?
C32 C31 C30 108.5(4) . . ?
C51 C50 N3C 116.8(3) . . ?
C19 C18 N1C 116.2(3) . . ?
N1C C14 C15 115.8(4) . . ?
N2C C34 C35 115.0(3) . . ?
C39 C38 N2C 115.3(3) . . ?
C23 C22 N1C 116.9(4) . . ?
N3C C46 C47 114.9(3) . . ?
C55 C54 N3C 116.2(3) . . ?
C38 C39 C40 110.0(4) . . ?
N3C C42 C43 116.4(4) . . ?
C29 C28 C27 111.3(4) . . ?
C57 C56 C55 113.2(4) . . ?
C18 C19 C20 110.8(4) . . ?
C46 C47 C48 110.3(4) . . ?
C11 C10 N1C 116.1(4) . . ?
C50 C51 C52 109.5(4) . . ?
C10 C11 C12 111.0(4) . . ?
C34 C35 C36 110.9(4) . . ?
C31 C32 C33 113.0(4) . . ?
C37 C36 C35 114.1(4) . . ?
C42 C43 C44 110.7(4) . . ?
C54 C55 C56 108.9(4) . . ?
C22 C23 C24 109.9(4) . . ?
C53 C52 C51 113.0(4) . . ?
C49 C48 C47 113.9(4) . . ?
C41 C40 C39 112.2(4) . . ?
C14 C15 C16 110.5(4) . . ?
C13 C12 C11 113.0(4) . . ?
C45 C44 C43 113.5(4) . . ?
C21 C20 C19 113.8(4) . . ?
C17 C16 C15 114.0(4) . . ?
C25 C24 C23 114.6(4) . . ?
N3 C3 Pt1 176(2) . . ?
N4 C4 Pt1 174.4(15) . . ?
N3A C3A Pt1 174(3) . . ?
N4A C4A Pt1 174(6) . . ?

loop_
_geom_bond_atom_site_label_1
_geom_bond_atom_site_label_2
_geom_bond_distance
_geom_bond_site_symmetry_2
_geom_bond_publ_flag
Pt2 C7 2.012(5) 2_655 ?
Pt2 C7 2.012(5) . ?
Pt2 C6 2.066(7) . ?
Pt2 C5 2.085(7) . ?
Pt2 Br3 2.4682(5) . ?
Pt2 Br3 2.4683(5) 2_655 ?
Pt1 C3A 1.97(2) . ?
Pt1 C4A 1.99(2) . ?
Pt1 C4 2.000(9) . ?
Pt1 C2 2.014(5) . ?
Pt1 C3 2.022(17) . ?
Pt1 C1 2.039(5) . ?
Pt1 Br1A 2.397(10) . ?
Pt1 Br1 2.4764(9) . ?
Pt1 Br2 2.4794(10) . ?
Pt1 Br2A 2.566(5) . ?
N1C C14 1.513(5) . ?
N1C C10 1.518(5) . ?
N1C C22 1.518(5) . ?
N1C C18 1.525(5) . ?
N7 C7 1.143(5) . ?
N3C C42 1.505(5) . ?
N3C C50 1.515(5) . ?
N3C C54 1.521(5) . ?
N3C C46 1.522(5) . ?
N2C C34 1.510(5) . ?
N2C C38 1.514(5) . ?
N2C C30 1.524(5) . ?
N2C C26 1.531(5) . ?
C6 N6 1.062(8) . ?
N5 C5 1.018(8) . ?
C1 N1 1.114(5) . ?
C2 N2 1.126(5) . ?
C26 C27 1.515(6) . ?
C30 C31 1.523(6) . ?
C27 C28 1.530(6) . ?
C31 C32 1.508(6) . ?
C50 C51 1.503(6) . ?
C18 C19 1.502(6) . ?
C14 C15 1.513(6) . ?
C34 C35 1.523(6) . ?
C38 C39 1.513(6) . ?
C22 C23 1.506(6) . ?
C46 C47 1.522(6) . ?
C54 C55 1.513(6) . ?
C39 C40 1.525(6) . ?
C42 C43 1.507(6) . ?
C28 C29 1.504(6) . ?
C56 C57 1.513(7) . ?
C56 C55 1.522(6) . ?
C19 C20 1.526(6) . ?
C47 C48 1.534(6) . ?
C10 C11 1.500(6) . ?
C51 C52 1.542(6) . ?
C11 C12 1.521(6) . ?
C35 C36 1.535(6) . ?
C32 C33 1.526(7) . ?
C36 C37 1.513(7) . ?
C43 C44 1.508(6) . ?
C23 C24 1.521(6) . ?
C52 C53 1.495(6) . ?
C48 C49 1.516(7) . ?
C41 C40 1.518(6) . ?
C15 C16 1.521(7) . ?
C12 C13 1.513(7) . ?
C44 C45 1.502(6) . ?
C20 C21 1.508(7) . ?
C16 C17 1.498(8) . ?
C24 C25 1.499(7) . ?
C3 N3 1.185(17) . ?
C4 N4 1.163(11) . ?
C3A N3A 1.27(4) . ?
C4A N4A 1.16(4) . ?
